data_1559638
loop_
_publ_author_name
'Guarnieri-Ib\'a\~nez, Alejandro'
'de Aguirre, Adiran'
'Besnard, C\'eline'
'Poblador-Bahamonde, Amalia I'
'Lacour, J\'er\^ome'

_publ_section_title
;
 Regiodivergent synthesis of pyrazino-indolines <i>vs.</i> triazocines
 <i>via</i> \a-imino carbenes addition to imidazolidines.
;
_journal_issue 4
_journal_name_full 'Chemical science'
_journal_page_first 1479
_journal_page_last 1485
_journal_paper_doi 10.1039/d0sc05725h
_journal_volume 12
_journal_year 2020
_chemical_formula_moiety 'C26 H25 N3 O2'
_chemical_formula_sum 'C26 H25 N3 O2'
_chemical_formula_weight 411.49
_space_group_crystal_system orthorhombic
_space_group_IT_number 45
_space_group_name_Hall 'I 2 -2c'
_space_group_name_H-M_alt 'I b a 2'
_atom_sites_solution_hydrogens geom
_atom_sites_solution_primary dual
_audit_creation_date 2019-12-05
_audit_creation_method
;
Olex2 1.3
(compiled 2019.09.11 svn.r3662 for OlexSys, GUI svn.r5938)
;
_audit_update_record
;
2020-07-09 deposited with the CCDC.	2020-11-23 downloaded from the CCDC.
;
_cell_angle_alpha 90
_cell_angle_beta 90
_cell_angle_gamma 90
_cell_formula_units_Z 8
_cell_length_a 18.50216(12)
_cell_length_b 21.27952(14)
_cell_length_c 10.92519(7)
_cell_measurement_reflns_used 53948
_cell_measurement_temperature 149.99(10)
_cell_measurement_theta_max 74.2240
_cell_measurement_theta_min 3.1410
_cell_volume 4301.43(5)
_computing_cell_refinement 'CrysAlisPro 1.171.40.43a (Rigaku OD, 2019)'
_computing_data_collection 'CrysAlisPro 1.171.40.43a (Rigaku OD, 2019)'
_computing_data_reduction 'CrysAlisPro 1.171.40.43a (Rigaku OD, 2019)'
_computing_molecular_graphics 'Olex2 1.3 (Dolomanov et al., 2009)'
_computing_publication_material 'Olex2 1.3 (Dolomanov et al., 2009)'
_computing_structure_refinement 'ShelXL 2018/3 (Sheldrick, 2015)'
_computing_structure_solution 'ShelXT n/a (Sheldrick, 2015)'
_diffrn_ambient_environment N~2~
_diffrn_ambient_temperature 149.99(10)
_diffrn_detector 'CCD plate'
_diffrn_detector_area_resol_mean 10.0000
_diffrn_detector_type HyPix-Arc
_diffrn_measured_fraction_theta_full 1.000
_diffrn_measured_fraction_theta_max 0.998
_diffrn_measurement_details
;
List of Runs (angles in degrees, time in seconds):

  # Type    Start    End  Width  t~exp~   \w     \q     \k     \f   Frames
#--------------------------------------------------------------------------
  1  \w    -91.00 -66.00   0.50    1.00    --  -57.24 154.00-128.00   50
  2  \w    -53.00 -20.00   0.50    1.00    --  -57.24  93.00-179.00   66
  3  \w    -51.00 -13.00   0.50    1.00    --  -57.24 120.00  74.00   76
  4  \w   -106.00 -62.00   0.50    1.00    --  -57.24 -31.00-154.00   88
  5  \w    -33.00  -8.00   0.50    1.00    --  -57.24  31.00   5.00   50
  6  \w     24.00  49.00   0.50    1.00    --   60.61 -93.00  68.00   50
  7  \w     63.00  88.00   0.50    1.00    --   60.61  31.00   5.00   50
  8  \w     55.00  80.00   0.50    1.00    --   60.61-154.00-167.00   50
  9  \w     36.00  61.00   0.50    1.00    --   75.13 -93.00  68.00   50
 10  \w     54.00  80.00   0.50    1.00    --   75.13-120.00 -10.00   52
 11  \w     38.00  63.00   0.50    1.00    --   77.04 -93.00  68.00   50
 12  \w     63.00  89.00   0.50    1.00    --   77.04-154.00-167.00   52
 13  \w     80.00 105.00   0.50    1.00    --   77.04  31.00   5.00   50
 14  \w    -35.00 -10.00   0.50    1.00    --  -57.24  30.00   0.00   50
 15  \w     41.00  79.00   0.50    1.00    --   75.13 -94.00-120.00   76
 16  \w     37.00  79.00   0.50    1.00    --   75.13 -94.00  90.00   84
 17  \w     93.00 118.00   0.50    1.00    --   77.04  30.00  60.00   50
 18  \w     92.00 127.00   0.50    1.00    --   77.04  30.00  90.00   70
 19  \w     84.00 110.00   0.50    1.00    --   81.25-152.00 135.67   52
 20  \w     40.00 101.00   0.50    1.00    --   81.25-108.00 164.97  122
 21  \w     43.00  76.00   0.50    1.00    --   81.25 -73.00 -49.66   66
 22  \w    101.00 126.00   0.50    1.00    --   81.25   8.00  11.67   50
 23  \w     43.00  68.00   0.50    1.00    --   81.25-113.00  85.23   50
 24  \w     49.00  75.00   0.50    1.00    --   81.25   0.00 175.68   52
 25  \w     45.00  71.00   0.50    1.00    --   81.25   0.00  -4.18   52
 26  \w     72.00 115.00   0.50    1.00    --   81.25  -1.00  73.92   86
 27  \w     92.00 117.00   0.50    1.00    --   81.25  58.00 -99.83   50
 28  \w     37.00  62.00   0.50    1.00    --   81.25 -54.00 -86.77   50
 29  \w     89.00 114.00   0.50    1.00    --   81.25  36.00 -48.98   50
 30  \w     55.00 106.00   0.50    1.00    --   81.25-115.00 -98.49  102
 31  \w     53.00 105.00   0.50    1.00    --   81.25  14.00 171.17  104
 32  \w     42.00 115.00   0.50    1.00    --   81.25-138.00 166.72  146
 33  \w     47.00  83.00   0.50    1.00    --   81.25   8.00  11.67   72
 34  \w     48.00  74.00   0.50    1.00    --   81.25 -80.00 162.42   52
 35  \w     57.00  92.00   0.50    1.00    --   81.25-122.00  47.57   70
 36  \w     71.00 103.00   0.50    1.00    --   81.25 163.00-166.54   64
 37  \w     56.00 102.00   0.50    1.00    --   81.25   5.00 116.37   92
 38  \w     57.00  83.00   0.50    1.00    --   75.13-154.00-167.00   52
 39  \w    -14.00  14.00   0.50    1.00    --    0.00 102.00 -54.87   56
 40  \w     -4.00  21.00   0.50    1.00    --    8.00  97.00 131.50   50
 41  \w      5.00  30.00   0.50    1.00    --   16.00  95.00-117.12   50
 42  \w     12.00  38.00   0.50    1.00    --   20.00  92.00 -97.54   52
 43  \w     12.00  37.00   0.50    1.00    --   20.00  91.00 -13.12   50
 44  \w     12.00  37.00   0.50    1.00    --   20.00  91.00 116.16   50
 45  \w     16.00  41.00   0.50    1.00    --   24.00  91.00  46.18   50
 46  \w    -41.00  -8.00   0.50    1.00    --  -24.00 104.00 119.35   66
 47  \w     16.00  41.00   0.50    1.00    --   24.00  91.00-178.77   50
 48  \w     30.00  55.00   0.50    1.00    --   28.00  75.00 121.30   50
 49  \w     29.00  54.00   0.50    1.00    --   28.00  77.00 -41.52   50
 50  \w     34.00  59.00   0.50    1.00    --   28.00  67.00  73.59   50
 51  \w    -60.00 -35.00   0.50    1.00    --  -32.00 -74.00 160.82   50
 52  \w     31.00  56.00   0.50    1.00    --   32.00  80.00 141.99   50
 53  \w     35.00  60.00   0.50    1.00    --   36.00  80.00 157.40   50
 54  \w     36.00  61.00   0.50    1.00    --   36.00  79.00-117.02   50
 55  \w     36.00  61.00   0.50    1.00    --   36.00  78.00  19.56   50
 56  \w     37.00  62.00   0.50    1.00    --   36.00  77.00  79.41   50
 57  \w     38.00  63.00   0.50    1.00    --   36.00  75.00-126.95   50
 58  \w     38.00  63.00   0.50    1.00    --   36.00  76.00 -29.75   50
 59  \w     41.00  66.00   0.50    1.00    --   36.00  69.00  11.30   50
 60  \w    -67.00 -41.00   0.50    1.00    --  -40.00 -76.00 -26.98   52
 61  \w     46.00  71.00   0.50    1.00    --   40.00  65.00  41.21   50
 62  \w     42.00  67.00   0.50    1.00    --   40.00  75.00 -73.12   50
 63  \w     45.00  71.00   0.50    1.00    --   44.00  79.00  43.11   52
 64  \w    -69.00 -43.00   0.50    1.00    --  -44.00 -80.00 168.67   52
 65  \w     43.00  68.00   0.50    1.00    --   44.00  80.00 118.00   50
 66  \w     46.00  71.00   0.50    1.00    --   44.00  76.00-105.86   50
 67  \w     43.00  68.00   0.50    1.00    --   44.00  80.00-127.95   50
 68  \w    -71.00 -46.00   0.50    1.00    --  -44.00 -75.00 -84.86   50
 69  \w     43.00  68.00   0.50    1.00    --   44.00  80.00  98.39   50
 70  \w     47.00  72.00   0.50    1.00    --   48.00  80.00-159.58   50
 71  \w     54.00  79.00   0.50    1.00    --   48.00  65.00 157.95   50
 72  \w     47.00  72.00   0.50    1.00    --   48.00  80.00 -87.35   50
 73  \w     57.00  82.00   0.50    1.00    --   52.00  71.00  15.55   50
 74  \w     55.00  80.00   0.50    1.00    --   52.00  73.00 -40.78   50
 75  \w     51.00  76.00   0.50    1.00    --   52.00  80.00 152.01   50
 76  \w     58.00  83.00   0.50    1.00    --   52.00  66.00  87.42   50
 77  \w     56.00  81.00   0.50    1.00    --   52.00  72.00 -28.48   50
 78  \w     57.00  82.00   0.50    1.00    --   52.00  70.00  -0.66   50
 79  \w     59.00  84.00   0.50    1.00    --   52.00  63.00-160.34   50
 80  \w     57.00  82.00   0.50    1.00    --   52.00  70.00 -55.74   50
 81  \w     51.00  76.00   0.50    1.00    --   52.00  80.00  22.17   50
 82  \w     60.00  85.00   0.50    1.00    --   56.00  72.00  38.63   50
 83  \w    -87.00 -61.00   0.50    1.00    --  -56.00 -71.00-135.04   52
 84  \w     61.00  86.00   0.50    1.00    --   56.00  71.00-138.13   50
 85  \w    -34.00  -8.00   0.50    1.00    --  -57.24  30.00 -60.00   52
 86  \w    -35.00  -8.00   0.50    1.00    --  -57.24  30.00  60.00   54
 87  \w    -35.00 -10.00   0.50    1.00    --  -57.24  30.00  30.00   50
 88  \w    -35.00 -10.00   0.50    1.00    --  -57.24  30.00 120.00   50
 89  \w    -35.00 -10.00   0.50    1.00    --  -57.24  30.00-150.00   50
 90  \w    -35.00  -9.00   0.50    1.00    --  -57.24  30.00-180.00   52
 91  \w    -35.00 -10.00   0.50    1.00    --  -57.24  30.00  90.00   50
 92  \w     64.00  89.00   0.50    1.00    --   60.00  72.00 -17.69   50
 93  \w     65.00  90.00   0.50    1.00    --   60.00  70.00  68.82   50
 94  \w     67.00  92.00   0.50    1.00    --   64.00  73.00   1.58   50
 95  \w     67.00  92.00   0.50    1.00    --   64.00  73.00 100.96   50
 96  \w    -90.00 -64.00   0.50    1.00    --  -64.50 -80.00 -98.53   52
 97  \w    -99.00 -73.00   0.50    1.00    --  -64.50 -76.00  71.25   52
 98  \w    -93.00 -67.00   0.50    1.00    --  -64.50 -75.00  27.01   52
 99  \w    -92.00 -66.00   0.50    1.00    --  -64.50 -79.00 124.34   52
100  \w    -94.00 -65.00   0.50    1.00    --  -64.50 -78.00 -60.54   58
101  \w    -92.00 -66.00   0.50    1.00    --  -64.50 -78.00-154.59   52
102  \w    -92.00 -66.00   0.50    1.00    --  -64.50 -78.00-168.59   52
103  \w    -92.00 -66.00   0.50    1.00    --  -64.50 -80.00-174.43   52
104  \w    -90.00 -64.00   0.50    1.00    --  -64.50 -79.00 -30.94   52
105  \w    -93.00 -67.00   0.50    1.00    --  -64.50 -75.00  49.09   52
106  \w   -100.00 -64.00   0.50    1.00    --  -64.50 -80.00 171.02   72
107  \w    -91.00 -65.00   0.50    1.00    --  -64.50 -77.00 107.80   52
108  \w    -91.00 -65.00   0.50    1.00    --  -64.50 -78.00 148.49   52
109  \w   -113.00 -76.00   0.50    1.00    --  -64.50 -36.00 176.94   74
110  \w    -90.00 -65.00   0.50    1.00    --  -64.50 -78.00 126.59   50
111  \w    -94.00 -68.00   0.50    1.00    --  -64.50 -72.00 -88.97   52
112  \w    -91.00 -65.00   0.50    1.00    --  -64.50 -79.00  95.30   52
113  \w    -89.00 -64.00   0.50    1.00    --  -64.50 -79.00-123.47   50
114  \w   -104.00 -79.00   0.50    1.00    --  -64.50 -71.00  96.47   50
115  \w     68.00  98.00   0.50    1.00    --   68.00  79.00   9.35   60
116  \w     71.00  96.00   0.50    1.00    --   68.00  74.00-119.59   50
117  \w     71.00  96.00   0.50    1.00    --   68.00  74.00 124.66   50
118  \w     36.00 107.00   0.50    1.00    --   75.13   0.00 120.00  142
119  \w     36.00  62.00   0.50    1.00    --   75.13   0.00-150.00   52
120  \w     34.00  60.00   0.50    1.00    --   75.13-125.00 -90.00   52
121  \w     99.00 124.00   0.50    1.00    --   75.13-154.00-167.00   50
122  \w     82.00 107.00   0.50    1.00    --   76.00  68.00 -35.09   50
123  \w     44.00  74.00   0.50    1.00    --   77.04-125.00 -60.00   60
124  \w     79.00 111.00   0.50    1.00    --   77.04  30.00-180.00   64
125  \w     73.00 105.00   0.50    1.00    --   77.04-125.00  60.00   64
126  \w     41.00  67.00   0.50    1.00    --   77.04-125.00  60.00   52
127  \w     38.00  63.00   0.50    1.00    --   77.04 -94.00 -60.00   50
128  \w     38.00  73.00   0.50    1.00    --   77.04-125.00-150.00   70
129  \w     48.00  81.00   0.50    1.00    --   77.04-125.00  30.00   66
130  \w     37.00  81.00   0.50    1.00    --   77.04-125.00 -30.00   88
131  \w     77.00 102.00   0.50    1.00    --   77.04-125.00 -60.00   50
132  \w     45.00  90.00   0.50    1.00    --   77.04   0.00  60.00   90
133  \w     90.00 116.00   0.50    1.00    --   77.04  30.00 -60.00   52
134  \w     37.00  66.00   0.50    1.00    --   77.04 -94.00-150.00   58
135  \w     51.00  77.00   0.50    1.00    --   77.04-125.00 150.00   52
136  \w     79.00 107.00   0.50    1.00    --   80.00  80.00 -68.87   56
137  \w     83.00 108.00   0.50    1.00    --   81.25  76.00 -93.25   50
138  \w     91.00 119.00   0.50    1.00    --   81.25  59.00   7.58   56
139  \w     62.00 120.00   0.50    1.00    --   81.25  -2.00-161.63  116
140  \w     83.00 110.00   0.50    1.00    --   81.25-125.00-138.29   54
141  \w     67.00 105.00   0.50    1.00    --   81.25-118.00-117.96   76
142  \w     35.00  61.00   0.50    1.00    --   81.25-118.00-117.96   52
143  \w     42.00  68.00   0.50    1.00    --   81.25-125.00-138.29   52
144  \w     90.00 115.00   0.50    1.00    --   81.25  54.00  94.00   50
145  \w     65.00  91.00   0.50    1.00    --   81.25-174.00  37.70   52
146  \w    105.00 130.00   0.50    1.00    --   81.25  19.00 -31.45   50
147  \w     59.00  85.00   0.50    1.00    --   81.25  19.00 -31.45   52
148  \w     92.00 118.00   0.50    1.00    --   81.25  22.00  34.17   52
149  \w     62.00  88.00   0.50    1.00    --   81.25  22.00  34.17   52
150  \w     83.00 109.00   0.50    1.00    --   81.25-120.00  84.46   52
151  \w     76.00 111.00   0.50    1.00    --   81.25-125.00 163.80   70
152  \w     36.00  62.00   0.50    1.00    --   81.25-120.00  84.46   52
153  \w     51.00 106.00   0.50    1.00    --   81.25-152.00 -46.25  110
154  \w     42.00  76.00   0.50    1.00    --   81.25 -67.00-141.95   68
155  \w     95.00 121.00   0.50    1.00    --   81.25  55.00-125.23   52
156  \w     84.00 109.00   0.50    1.00    --   81.25  74.00  22.86   50
157  \w     90.00 125.00   0.50    1.00    --   81.25  47.00-148.61   70
158  \w     87.00 114.00   0.50    1.00    --   81.25  76.00  32.95   54
159  \w     44.00  73.00   0.50    1.00    --   81.25 -69.00  12.95   58
160  \w     82.00 116.00   0.50    1.00    --   81.25  78.00 141.48   68
161  \w     41.00 120.00   0.50    1.00    --   81.25  -2.00 -76.76  158
162  \w     89.00 115.00   0.50    1.00    --   81.25  60.00 -14.95   52
163  \w     89.00 130.00   0.50    1.00    --   81.25-155.00   9.85   82
164  \w     51.00  76.00   0.50    1.00    --   81.25-155.00   9.85   50
165  \w     58.00  84.00   0.50    1.00    --   81.25-154.00 134.21   52
166  \w     90.00 116.00   0.50    1.00    --   81.25-132.00  26.70   52
167  \w     38.00  82.00   0.50    1.00    --   81.25-132.00  26.70   88
168  \w     84.00 119.00   0.50    1.00    --   81.25  75.00  95.30   70
169  \w     81.00 118.00   0.50    1.00    --   81.25  79.00   2.00   74
170  \w     89.00 122.00   0.50    1.00    --   81.25  58.00-133.33   66
171  \w     61.00 121.00   0.50    1.00    --   81.25  22.00-145.39  120
172  \w     55.00  80.00   0.50    1.00    --   60.61-154.00-167.00   50
173  \w     82.00 107.00   0.50    1.00    --   81.25  77.00 110.58   50
174  \w     51.00  77.00   0.50    1.00    --   81.25 -73.00-110.12   52
175  \w     37.00  63.00   0.50    1.00    --   81.25-112.00  30.60   52
176  \w     72.00  98.00   0.50    1.00    --   81.25-112.00  30.60   52
177  \w     81.00 106.00   0.50    1.00    --   81.25  79.00 154.27   50
178  \w     80.00 105.00   0.50    1.00    --   77.04-120.00 -10.00   50
179  \w     51.00 102.00   0.50    1.00    --   81.25-146.00  82.66  102
180  \w     82.00 107.00   0.50    1.00    --   81.25  77.00  81.03   50
;
_diffrn_measurement_device 'four-circle diffractometer'
_diffrn_measurement_device_type 'XtaLAB Synergy, Dualflex, HyPix-Arc'
_diffrn_measurement_method '\w scans'
_diffrn_orient_matrix_type 'CrysAlisPro convention (1999,Acta A55,543-557)'
_diffrn_orient_matrix_UB_11 -0.0443184000
_diffrn_orient_matrix_UB_12 0.0608389000
_diffrn_orient_matrix_UB_13 0.0150123000
_diffrn_orient_matrix_UB_21 0.0629204000
_diffrn_orient_matrix_UB_22 0.0381882000
_diffrn_orient_matrix_UB_23 -0.0545154000
_diffrn_orient_matrix_UB_31 -0.0316931000
_diffrn_orient_matrix_UB_32 -0.0090402000
_diffrn_orient_matrix_UB_33 -0.1292336000
_diffrn_radiation_monochromator mirror
_diffrn_radiation_probe x-ray
_diffrn_radiation_type 'Cu K\a'
_diffrn_radiation_wavelength 1.54184
_diffrn_reflns_av_R_equivalents 0.0318
_diffrn_reflns_av_unetI/netI 0.0090
_diffrn_reflns_Laue_measured_fraction_full 1.000
_diffrn_reflns_Laue_measured_fraction_max 0.998
_diffrn_reflns_limit_h_max 23
_diffrn_reflns_limit_h_min -23
_diffrn_reflns_limit_k_max 26
_diffrn_reflns_limit_k_min -26
_diffrn_reflns_limit_l_max 12
_diffrn_reflns_limit_l_min -13
_diffrn_reflns_number 89610
_diffrn_reflns_point_group_measured_fraction_full 0.996
_diffrn_reflns_point_group_measured_fraction_max 0.987
_diffrn_reflns_theta_full 67.684
_diffrn_reflns_theta_max 74.897
_diffrn_reflns_theta_min 3.165
_diffrn_source 'micro-focus sealed X-ray tube'
_diffrn_source_type 'PhotonJet (Cu) X-ray Source'
_exptl_absorpt_coefficient_mu 0.647
_exptl_absorpt_correction_T_max 1.000
_exptl_absorpt_correction_T_min 0.408
_exptl_absorpt_correction_type gaussian
_exptl_absorpt_process_details
;
CrysAlisPro 1.171.40.43a (Rigaku Oxford Diffraction, 2019)
Numerical absorption correction based on gaussian integration over
			a multifaceted crystal model
Empirical absorption correction using spherical harmonics,
 implemented in SCALE3 ABSPACK scaling algorithm.
;
_exptl_crystal_colour yellow
_exptl_crystal_colour_primary yellow
_exptl_crystal_density_diffrn 1.271
_exptl_crystal_description plate
_exptl_crystal_F_000 1744
_exptl_crystal_size_max 0.652
_exptl_crystal_size_mid 0.112
_exptl_crystal_size_min 0.049
_refine_diff_density_max 0.112
_refine_diff_density_min -0.181
_refine_diff_density_rms 0.032
_refine_ls_abs_structure_details
;
 Refined as an inversion twin.
 Flack parameter: the space group\~A? contains symmetry element of the second kind.
 The NO2 group is disordered and was refined using 2 components with the following restraints:
SADI N29A C28 N29B C28
SADI O30A N29A O30B N29B O31A N29A O31B N29B
RIGU O30B O31B N29B C28
RIGU O30A O31A N29A C28
;
_refine_ls_abs_structure_Flack -0.1(3)
_refine_ls_extinction_method none
_refine_ls_goodness_of_fit_ref 1.048
_refine_ls_hydrogen_treatment constr
_refine_ls_matrix_type full
_refine_ls_number_parameters 311
_refine_ls_number_reflns 4355
_refine_ls_number_restraints 44
_refine_ls_restrained_S_all 1.047
_refine_ls_R_factor_all 0.0289
_refine_ls_R_factor_gt 0.0280
_refine_ls_shift/su_max 0.001
_refine_ls_shift/su_mean 0.000
_refine_ls_structure_factor_coef Fsqd
_refine_ls_weighting_details 'w=1/[\s^2^(Fo^2^)+(0.0443P)^2^+0.9442P] where P=(Fo^2^+2Fc^2^)/3'
_refine_ls_weighting_scheme calc
_refine_ls_wR_factor_gt 0.0713
_refine_ls_wR_factor_ref 0.0720
_reflns_Friedel_coverage 0.869
_reflns_Friedel_fraction_full 0.991
_reflns_Friedel_fraction_max 0.974
_reflns_number_gt 4241
_reflns_number_total 4355
_reflns_threshold_expression 'I > 2\s(I)'
_cod_data_source_file d0sc05725h2.cif
_cod_data_source_block ajgi879b
_cod_depositor_comments
;Adding full bibliography for 1559635--1559639.cif.

 Adding full bibliography for 1559635--1559639.cif.
;
_cod_database_code 1559638
_shelx_shelxl_version_number 2018/3
_chemical_oxdiff_formula 'C26 H25 N3 O2'
_shelx_space_group_comment
;
The symmetry employed for this shelxl refinement is uniquely defined
by the following loop, which should always be used as a source of
symmetry information in preference to the above space-group names.
They are only intended as comments.
;
_reflns_odcompleteness_completeness 99.96
_reflns_odcompleteness_iscentric 1
_reflns_odcompleteness_theta 74.33
_olex2_refinement_description
;
1. Twinned data refinement
 Scales: 1.1(3)
 -0.1(3)
2. Fixed Uiso
 At 1.2 times of:
  All C(H) groups, All C(H,H) groups, All C(H,H,H,H) groups
 At 1.5 times of:
  All C(H,H,H) groups
3. Restrained distances
 N29A-C28 \\sim N29B-C28
 with sigma of 0.02
 O30A-N29A \\sim O30B-N29B \\sim O31A-N29A \\sim O31B-N29B
 with sigma of 0.02
4. Rigid body (RIGU) restrains
 O30B, O31B, N29B, C28
 with sigma for 1-2 distances of 0.004 and sigma for 1-3 distances of 0.004
 O30A, O31A, N29A, C28
 with sigma for 1-2 distances of 0.004 and sigma for 1-3 distances of 0.004
5. Others
 Sof(O30B)=Sof(O31B)=Sof(N29B)=Sof(H28C)=Sof(H28D)=1-FVAR(1)
 Sof(O30A)=Sof(O31A)=Sof(N29A)=Sof(H28A)=Sof(H28B)=FVAR(1)
6.a Ternary CH refined with riding coordinates:
 C5(H5)
6.b Secondary CH2 refined with riding coordinates:
 C2(H2A,H2B), C3(H3A,H3B), C28(H28C,H28D), C28(H28A,H28B)
6.c Aromatic/amide H refined with riding coordinates:
 C9(H9), C12(H12), C13(H13), C16(H16), C17(H17), C18(H18), C19(H19), C20(H20),
 C22(H22), C23(H23), C26(H26), C27(H27)
6.d Idealised Me refined as rotating group:
 C11(H11A,H11B,H11C), C25(H25A,H25B,H25C)
;
_olex2_submission_special_instructions 'No special instructions were received'
_oxdiff_exptl_absorpt_empirical_details
;
Empirical correction (ABSPACK) includes:
- Absorption correction using spherical harmonics
- Frame scaling
;
_oxdiff_exptl_absorpt_empirical_full_max 2.060
_oxdiff_exptl_absorpt_empirical_full_min 0.654

loop_
_space_group_symop_operation_xyz
'x, y, z'
'-x, -y, z'
'x+1/2, -y+1/2, z'
'-x+1/2, y+1/2, z'
'x+1/2, y+1/2, z+1/2'
'-x+1/2, -y+1/2, z+1/2'
'x+1, -y+1, z+1/2'
'-x+1, y+1, z+1/2'

loop_
_atom_site_label
_atom_site_type_symbol
_atom_site_fract_x
_atom_site_fract_y
_atom_site_fract_z
_atom_site_U_iso_or_equiv
_atom_site_adp_type
_atom_site_occupancy
_atom_site_site_symmetry_order
_atom_site_calc_flag
_atom_site_refinement_flags_posn
_atom_site_refinement_flags_adp
_atom_site_refinement_flags_occupancy
_atom_site_disorder_assembly
_atom_site_disorder_group
O30A O 0.5491(6) 0.6666(9) 0.9008(7) 0.075(3) Uani 0.48(3) 1 d D . P A 1
O30B O 0.5343(5) 0.6350(9) 0.8902(8) 0.070(3) Uani 0.52(3) 1 d D . P A 2
O31A O 0.5022(7) 0.5765(7) 0.8464(16) 0.087(4) Uani 0.48(3) 1 d D . P A 1
O31B O 0.4766(8) 0.5606(4) 0.7948(14) 0.079(3) Uani 0.52(3) 1 d D . P A 2
N1 N 0.64541(8) 0.63118(6) 0.43545(13) 0.0297(3) Uani 1 1 d . . . . .
N4 N 0.63487(7) 0.57586(6) 0.66475(13) 0.0295(3) Uani 1 1 d . . . . .
N29A N 0.5268(7) 0.6294(8) 0.8246(11) 0.054(3) Uani 0.48(3) 1 d D . P A 1
N29B N 0.5102(6) 0.6103(5) 0.7977(11) 0.0499(19) Uani 0.52(3) 1 d D . P A 2
C2 C 0.65802(10) 0.56355(8) 0.44311(16) 0.0347(4) Uani 1 1 d . . . . .
H2A H 0.710417 0.554893 0.450398 0.042 Uiso 1 1 calc R U . . .
H2B H 0.639743 0.542484 0.368472 0.042 Uiso 1 1 calc R U . . .
C3 C 0.61843(9) 0.53918(7) 0.55506(16) 0.0330(4) Uani 1 1 d . . . . .
H3A H 0.565726 0.540571 0.539650 0.040 Uiso 1 1 calc R U . . .
H3B H 0.632117 0.494793 0.569188 0.040 Uiso 1 1 calc R U . . .
C5 C 0.60915(9) 0.64093(7) 0.65572(15) 0.0300(3) Uani 1 1 d . . . . .
H5 H 0.635855 0.666643 0.717568 0.036 Uiso 1 1 calc R U . . .
C6 C 0.62321(8) 0.66881(7) 0.53078(14) 0.0275(3) Uani 1 1 d . . . . .
C7 C 0.61611(8) 0.73001(7) 0.49134(15) 0.0273(3) Uani 1 1 d . . . . .
C8 C 0.63659(8) 0.73050(7) 0.36456(14) 0.0272(3) Uani 1 1 d . . . . .
C9 C 0.64449(8) 0.77781(8) 0.27577(15) 0.0295(3) Uani 1 1 d . . . . .
H9 H 0.632650 0.820106 0.295099 0.035 Uiso 1 1 calc R U . . .
C10 C 0.66959(9) 0.76262(8) 0.15992(15) 0.0321(3) Uani 1 1 d . . . . .
C11 C 0.68049(10) 0.81201(10) 0.06268(18) 0.0407(4) Uani 1 1 d . . . . .
H11A H 0.678388 0.853818 0.100117 0.061 Uiso 1 1 calc R U . . .
H11B H 0.642407 0.808262 0.000770 0.061 Uiso 1 1 calc R U . . .
H11C H 0.727774 0.806042 0.023944 0.061 Uiso 1 1 calc R U . . .
C12 C 0.68572(10) 0.69934(9) 0.13215(16) 0.0357(4) Uani 1 1 d . . . . .
H12 H 0.701678 0.689246 0.051881 0.043 Uiso 1 1 calc R U . . .
C13 C 0.67926(9) 0.65181(8) 0.21645(16) 0.0339(4) Uani 1 1 d . . . . .
H13 H 0.690849 0.609587 0.196156 0.041 Uiso 1 1 calc R U . . .
C14 C 0.65497(9) 0.66809(8) 0.33327(15) 0.0291(3) Uani 1 1 d . . . . .
C15 C 0.58880(8) 0.78362(7) 0.56432(15) 0.0273(3) Uani 1 1 d . . . . .
C16 C 0.62076(9) 0.80131(7) 0.67446(16) 0.0329(3) Uani 1 1 d . . . . .
H16 H 0.662597 0.779864 0.702671 0.040 Uiso 1 1 calc R U . . .
C17 C 0.59186(12) 0.85017(8) 0.74348(17) 0.0409(4) Uani 1 1 d . . . . .
H17 H 0.613904 0.861632 0.818772 0.049 Uiso 1 1 calc R U . . .
C18 C 0.53170(11) 0.88197(8) 0.70362(19) 0.0427(4) Uani 1 1 d . . . . .
H18 H 0.511907 0.915084 0.751357 0.051 Uiso 1 1 calc R U . . .
C19 C 0.50009(11) 0.86540(8) 0.5932(2) 0.0437(4) Uani 1 1 d . . . . .
H19 H 0.458801 0.887605 0.564909 0.052 Uiso 1 1 calc R U . . .
C20 C 0.52825(9) 0.81668(8) 0.52384(18) 0.0367(4) Uani 1 1 d . . . . .
H20 H 0.506182 0.805744 0.448275 0.044 Uiso 1 1 calc R U . . .
C21 C 0.69951(9) 0.56354(7) 0.72880(14) 0.0270(3) Uani 1 1 d . . . . .
C22 C 0.71385(9) 0.59352(7) 0.84080(15) 0.0309(3) Uani 1 1 d . . . . .
H22 H 0.680776 0.623825 0.871457 0.037 Uiso 1 1 calc R U . . .
C23 C 0.77571(9) 0.57941(8) 0.90719(15) 0.0322(3) Uani 1 1 d . . . . .
H23 H 0.784600 0.600935 0.981867 0.039 Uiso 1 1 calc R U . . .
C24 C 0.82505(9) 0.53452(8) 0.86715(16) 0.0321(3) Uani 1 1 d . . . . .
C25 C 0.89062(10) 0.51717(10) 0.9414(2) 0.0448(4) Uani 1 1 d . . . . .
H25A H 0.879022 0.481517 0.994640 0.067 Uiso 1 1 calc R U . . .
H25B H 0.905309 0.553147 0.991546 0.067 Uiso 1 1 calc R U . . .
H25C H 0.930211 0.505560 0.886250 0.067 Uiso 1 1 calc R U . . .
C26 C 0.81034(9) 0.50485(8) 0.75678(15) 0.0329(3) Uani 1 1 d . . . . .
H26 H 0.842903 0.473801 0.727430 0.039 Uiso 1 1 calc R U . . .
C27 C 0.74963(9) 0.51918(7) 0.68821(15) 0.0302(3) Uani 1 1 d . . . . .
H27 H 0.741955 0.498469 0.612281 0.036 Uiso 1 1 calc R U . . .
C28 C 0.52800(10) 0.64483(9) 0.68538(19) 0.0430(4) Uani 1 1 d D . . . .
H28C H 0.513959 0.689436 0.695199 0.052 Uiso 0.52(3) 1 calc R U P A 2
H28D H 0.499954 0.627209 0.616251 0.052 Uiso 0.52(3) 1 calc R U P A 2
H28A H 0.499985 0.613587 0.637850 0.052 Uiso 0.48(3) 1 calc R U P A 1
H28B H 0.508628 0.687367 0.668962 0.052 Uiso 0.48(3) 1 calc R U P A 1

loop_
_atom_site_aniso_label
_atom_site_aniso_U_11
_atom_site_aniso_U_22
_atom_site_aniso_U_33
_atom_site_aniso_U_23
_atom_site_aniso_U_13
_atom_site_aniso_U_12
O30A 0.076(4) 0.112(7) 0.037(2) 0.001(3) 0.010(2) 0.024(4)
O30B 0.064(3) 0.110(8) 0.036(3) 0.014(4) 0.018(2) 0.021(4)
O31A 0.078(5) 0.071(5) 0.111(8) 0.050(6) 0.051(5) 0.014(4)
O31B 0.079(5) 0.056(3) 0.103(6) 0.022(3) 0.048(4) 0.005(2)
N1 0.0375(7) 0.0269(6) 0.0246(6) -0.0021(5) -0.0005(5) 0.0056(5)
N4 0.0350(7) 0.0261(6) 0.0273(7) 0.0001(5) 0.0004(5) 0.0043(5)
N29A 0.045(4) 0.064(6) 0.053(5) 0.020(4) 0.024(4) 0.021(4)
N29B 0.045(4) 0.052(4) 0.053(4) 0.016(3) 0.023(3) 0.016(3)
C2 0.0475(9) 0.0269(8) 0.0299(8) -0.0018(6) -0.0015(7) 0.0087(7)
C3 0.0381(9) 0.0276(7) 0.0332(9) -0.0010(7) -0.0047(7) 0.0018(6)
C5 0.0365(8) 0.0276(7) 0.0258(8) 0.0017(6) 0.0022(6) 0.0072(6)
C6 0.0283(7) 0.0296(7) 0.0246(8) -0.0019(6) -0.0006(6) 0.0033(6)
C7 0.0284(7) 0.0275(7) 0.0260(8) -0.0012(6) -0.0018(6) 0.0017(6)
C8 0.0267(7) 0.0297(7) 0.0253(8) -0.0013(6) -0.0024(6) 0.0012(6)
C9 0.0288(7) 0.0302(8) 0.0296(8) 0.0005(6) -0.0029(6) 0.0009(6)
C10 0.0289(7) 0.0395(9) 0.0277(8) 0.0041(7) -0.0018(6) 0.0014(6)
C11 0.0398(9) 0.0478(10) 0.0345(9) 0.0093(7) 0.0044(7) 0.0033(8)
C12 0.0392(9) 0.0434(10) 0.0244(8) -0.0031(7) 0.0002(6) 0.0055(7)
C13 0.0404(9) 0.0338(8) 0.0273(8) -0.0043(7) -0.0008(6) 0.0066(7)
C14 0.0313(7) 0.0308(8) 0.0253(7) -0.0001(6) -0.0020(6) 0.0025(6)
C15 0.0292(8) 0.0259(7) 0.0267(7) 0.0004(6) 0.0026(6) 0.0005(6)
C16 0.0412(9) 0.0304(8) 0.0272(8) 0.0012(7) -0.0021(7) 0.0007(7)
C17 0.0647(12) 0.0317(8) 0.0263(8) -0.0016(7) 0.0053(8) -0.0044(8)
C18 0.0531(11) 0.0302(8) 0.0447(10) -0.0052(8) 0.0184(9) 0.0005(8)
C19 0.0344(9) 0.0340(8) 0.0627(12) -0.0034(9) 0.0042(9) 0.0073(8)
C20 0.0343(8) 0.0328(8) 0.0431(10) -0.0026(7) -0.0062(7) 0.0043(6)
C21 0.0330(8) 0.0233(7) 0.0246(7) 0.0045(6) 0.0029(6) 0.0007(6)
C22 0.0395(8) 0.0259(7) 0.0271(8) 0.0009(6) 0.0039(7) 0.0039(6)
C23 0.0423(9) 0.0287(7) 0.0256(8) 0.0011(6) 0.0009(7) -0.0022(7)
C24 0.0342(8) 0.0327(8) 0.0295(8) 0.0045(6) 0.0024(6) -0.0016(6)
C25 0.0382(9) 0.0564(12) 0.0396(10) 0.0007(9) -0.0042(8) 0.0037(8)
C26 0.0348(8) 0.0336(8) 0.0304(8) 0.0022(6) 0.0046(7) 0.0057(7)
C27 0.0386(8) 0.0273(7) 0.0247(7) -0.0004(6) 0.0014(6) 0.0028(6)
C28 0.0413(10) 0.0439(9) 0.0438(11) 0.0126(8) 0.0130(8) 0.0127(8)

loop_
_atom_type_symbol
_atom_type_description
_atom_type_scat_dispersion_real
_atom_type_scat_dispersion_imag
_atom_type_scat_source
C C 0.0181 0.0091 'International Tables Vol C Tables 4.2.6.8 and 6.1.1.4'
H H 0.0000 0.0000 'International Tables Vol C Tables 4.2.6.8 and 6.1.1.4'
N N 0.0311 0.0180 'International Tables Vol C Tables 4.2.6.8 and 6.1.1.4'
O O 0.0492 0.0322 'International Tables Vol C Tables 4.2.6.8 and 6.1.1.4'

loop_
_exptl_crystal_face_index_h
_exptl_crystal_face_index_k
_exptl_crystal_face_index_l
_exptl_crystal_face_perp_dist
-1 -1 0 0.0409
1 1 0 0.0085
1 0 -1 0.2544
1 1 2 0.2818
-1 1 0 0.0559
1 -1 0 0.0481

loop_
_geom_angle_atom_site_label_1
_geom_angle_atom_site_label_2
_geom_angle_atom_site_label_3
_geom_angle
_geom_angle_site_symmetry_1
_geom_angle_site_symmetry_3
_geom_angle_publ_flag
C6 N1 C2 125.28(14) . . ?
C14 N1 C2 126.03(14) . . ?
C14 N1 C6 108.67(13) . . ?
C3 N4 C5 112.41(13) . . ?
C21 N4 C3 118.94(12) . . ?
C21 N4 C5 118.93(13) . . ?
O30A N29A O31A 125.7(8) . . ?
O30A N29A C28 121.7(7) . . ?
O31A N29A C28 112.6(8) . . ?
O30B N29B O31B 125.3(7) . . ?
O30B N29B C28 113.1(6) . . ?
O31B N29B C28 121.6(7) . . ?
N1 C2 H2A 110.1 . . ?
N1 C2 H2B 110.1 . . ?
N1 C2 C3 107.81(14) . . ?
H2A C2 H2B 108.5 . . ?
C3 C2 H2A 110.1 . . ?
C3 C2 H2B 110.1 . . ?
N4 C3 C2 112.21(13) . . ?
N4 C3 H3A 109.2 . . ?
N4 C3 H3B 109.2 . . ?
C2 C3 H3A 109.2 . . ?
C2 C3 H3B 109.2 . . ?
H3A C3 H3B 107.9 . . ?
N4 C5 H5 108.1 . . ?
N4 C5 C6 112.04(13) . . ?
N4 C5 C28 110.68(14) . . ?
C6 C5 H5 108.1 . . ?
C6 C5 C28 109.71(13) . . ?
C28 C5 H5 108.1 . . ?
N1 C6 C5 120.44(13) . . ?
N1 C6 C7 109.97(14) . . ?
C7 C6 C5 129.58(14) . . ?
C6 C7 C8 106.46(13) . . ?
C6 C7 C15 126.31(14) . . ?
C8 C7 C15 127.14(14) . . ?
C9 C8 C7 134.29(15) . . ?
C9 C8 C14 118.77(14) . . ?
C14 C8 C7 106.86(13) . . ?
C8 C9 H9 120.1 . . ?
C10 C9 C8 119.85(15) . . ?
C10 C9 H9 120.1 . . ?
C9 C10 C11 121.70(16) . . ?
C9 C10 C12 119.29(15) . . ?
C12 C10 C11 119.01(16) . . ?
C10 C11 H11A 109.5 . . ?
C10 C11 H11B 109.5 . . ?
C10 C11 H11C 109.5 . . ?
H11A C11 H11B 109.5 . . ?
H11A C11 H11C 109.5 . . ?
H11B C11 H11C 109.5 . . ?
C10 C12 H12 118.7 . . ?
C13 C12 C10 122.68(16) . . ?
C13 C12 H12 118.7 . . ?
C12 C13 H13 121.4 . . ?
C12 C13 C14 117.27(15) . . ?
C14 C13 H13 121.4 . . ?
N1 C14 C8 108.01(13) . . ?
N1 C14 C13 129.86(15) . . ?
C13 C14 C8 122.12(15) . . ?
C16 C15 C7 121.91(14) . . ?
C16 C15 C20 118.60(15) . . ?
C20 C15 C7 119.47(15) . . ?
C15 C16 H16 119.8 . . ?
C17 C16 C15 120.47(16) . . ?
C17 C16 H16 119.8 . . ?
C16 C17 H17 119.7 . . ?
C18 C17 C16 120.52(18) . . ?
C18 C17 H17 119.7 . . ?
C17 C18 H18 120.2 . . ?
C17 C18 C19 119.51(17) . . ?
C19 C18 H18 120.2 . . ?
C18 C19 H19 119.7 . . ?
C18 C19 C20 120.51(18) . . ?
C20 C19 H19 119.7 . . ?
C15 C20 H20 119.8 . . ?
C19 C20 C15 120.39(17) . . ?
C19 C20 H20 119.8 . . ?
C22 C21 N4 120.51(14) . . ?
C27 C21 N4 122.11(14) . . ?
C27 C21 C22 117.28(15) . . ?
C21 C22 H22 119.6 . . ?
C23 C22 C21 120.83(14) . . ?
C23 C22 H22 119.6 . . ?
C22 C23 H23 119.2 . . ?
C22 C23 C24 121.68(16) . . ?
C24 C23 H23 119.2 . . ?
C23 C24 C25 121.85(16) . . ?
C26 C24 C23 117.17(16) . . ?
C26 C24 C25 120.96(16) . . ?
C24 C25 H25A 109.5 . . ?
C24 C25 H25B 109.5 . . ?
C24 C25 H25C 109.5 . . ?
H25A C25 H25B 109.5 . . ?
H25A C25 H25C 109.5 . . ?
H25B C25 H25C 109.5 . . ?
C24 C26 H26 119.0 . . ?
C27 C26 C24 121.95(16) . . ?
C27 C26 H26 119.0 . . ?
C21 C27 H27 119.5 . . ?
C26 C27 C21 121.08(15) . . ?
C26 C27 H27 119.5 . . ?
N29A C28 H28A 111.4 . . ?
N29A C28 H28B 111.4 . . ?
N29B C28 C5 111.6(5) . . ?
N29B C28 H28C 109.3 . . ?
N29B C28 H28D 109.3 . . ?
C5 C28 N29A 102.0(5) . . ?
C5 C28 H28C 109.3 . . ?
C5 C28 H28D 109.3 . . ?
C5 C28 H28A 111.4 . . ?
C5 C28 H28B 111.4 . . ?
H28C C28 H28D 108.0 . . ?
H28A C28 H28B 109.2 . . ?

loop_
_geom_bond_atom_site_label_1
_geom_bond_atom_site_label_2
_geom_bond_distance
_geom_bond_site_symmetry_2
_geom_bond_publ_flag
O30A N29A 1.220(10) . ?
O30B N29B 1.224(9) . ?
O31A N29A 1.239(10) . ?
O31B N29B 1.227(8) . ?
N1 C2 1.460(2) . ?
N1 C6 1.376(2) . ?
N1 C14 1.376(2) . ?
N4 C3 1.462(2) . ?
N4 C5 1.468(2) . ?
N4 C21 1.410(2) . ?
N29A C28 1.556(10) . ?
N29B C28 1.468(8) . ?
C2 H2A 0.9900 . ?
C2 H2B 0.9900 . ?
C2 C3 1.517(3) . ?
C3 H3A 0.9900 . ?
C3 H3B 0.9900 . ?
C5 H5 1.0000 . ?
C5 C6 1.511(2) . ?
C5 C28 1.538(2) . ?
C6 C7 1.378(2) . ?
C7 C8 1.436(2) . ?
C7 C15 1.481(2) . ?
C8 C9 1.406(2) . ?
C8 C14 1.413(2) . ?
C9 H9 0.9500 . ?
C9 C10 1.386(2) . ?
C10 C11 1.508(2) . ?
C10 C12 1.412(2) . ?
C11 H11A 0.9800 . ?
C11 H11B 0.9800 . ?
C11 H11C 0.9800 . ?
C12 H12 0.9500 . ?
C12 C13 1.373(3) . ?
C13 H13 0.9500 . ?
C13 C14 1.397(2) . ?
C15 C16 1.393(2) . ?
C15 C20 1.395(2) . ?
C16 H16 0.9500 . ?
C16 C17 1.391(2) . ?
C17 H17 0.9500 . ?
C17 C18 1.373(3) . ?
C18 H18 0.9500 . ?
C18 C19 1.386(3) . ?
C19 H19 0.9500 . ?
C19 C20 1.386(3) . ?
C20 H20 0.9500 . ?
C21 C22 1.405(2) . ?
C21 C27 1.396(2) . ?
C22 H22 0.9500 . ?
C22 C23 1.388(2) . ?
C23 H23 0.9500 . ?
C23 C24 1.392(2) . ?
C24 C25 1.505(2) . ?
C24 C26 1.388(2) . ?
C25 H25A 0.9800 . ?
C25 H25B 0.9800 . ?
C25 H25C 0.9800 . ?
C26 H26 0.9500 . ?
C26 C27 1.384(2) . ?
C27 H27 0.9500 . ?
C28 H28C 0.9900 . ?
C28 H28D 0.9900 . ?
C28 H28A 0.9900 . ?
C28 H28B 0.9900 . ?

loop_
_geom_torsion_atom_site_label_1
_geom_torsion_atom_site_label_2
_geom_torsion_atom_site_label_3
_geom_torsion_atom_site_label_4
_geom_torsion
_geom_torsion_site_symmetry_1
_geom_torsion_site_symmetry_2
_geom_torsion_site_symmetry_3
_geom_torsion_site_symmetry_4
_geom_torsion_publ_flag
O30A N29A C28 C5 71.8(9) . . . . ?
O30B N29B C28 C5 69.2(8) . . . . ?
O31A N29A C28 C5 -107.4(7) . . . . ?
O31B N29B C28 C5 -108.3(8) . . . . ?
N1 C2 C3 N4 -50.43(18) . . . . ?
N1 C6 C7 C8 -1.23(18) . . . . ?
N1 C6 C7 C15 175.70(14) . . . . ?
N4 C5 C6 N1 10.8(2) . . . . ?
N4 C5 C6 C7 -170.45(16) . . . . ?
N4 C5 C28 N29A 68.7(7) . . . . ?
N4 C5 C28 N29B 47.7(7) . . . . ?
N4 C21 C22 C23 176.91(15) . . . . ?
N4 C21 C27 C26 -175.63(15) . . . . ?
C2 N1 C6 C5 -0.5(2) . . . . ?
C2 N1 C6 C7 -179.50(15) . . . . ?
C2 N1 C14 C8 179.77(15) . . . . ?
C2 N1 C14 C13 -1.3(3) . . . . ?
C3 N4 C5 C6 -41.86(18) . . . . ?
C3 N4 C5 C28 80.94(17) . . . . ?
C3 N4 C21 C22 -173.88(14) . . . . ?
C3 N4 C21 C27 2.5(2) . . . . ?
C5 N4 C3 C2 64.82(17) . . . . ?
C5 N4 C21 C22 42.7(2) . . . . ?
C5 N4 C21 C27 -140.89(15) . . . . ?
C5 C6 C7 C8 179.93(15) . . . . ?
C5 C6 C7 C15 -3.1(3) . . . . ?
C6 N1 C2 C3 19.6(2) . . . . ?
C6 N1 C14 C8 -1.41(17) . . . . ?
C6 N1 C14 C13 177.56(17) . . . . ?
C6 C5 C28 N29A -167.2(7) . . . . ?
C6 C5 C28 N29B 171.8(6) . . . . ?
C6 C7 C8 C9 -176.09(17) . . . . ?
C6 C7 C8 C14 0.34(17) . . . . ?
C6 C7 C15 C16 57.4(2) . . . . ?
C6 C7 C15 C20 -120.96(19) . . . . ?
C7 C8 C9 C10 176.41(17) . . . . ?
C7 C8 C14 N1 0.65(17) . . . . ?
C7 C8 C14 C13 -178.42(15) . . . . ?
C7 C15 C16 C17 -177.18(16) . . . . ?
C7 C15 C20 C19 177.42(16) . . . . ?
C8 C7 C15 C16 -126.26(18) . . . . ?
C8 C7 C15 C20 55.3(2) . . . . ?
C8 C9 C10 C11 -178.61(15) . . . . ?
C8 C9 C10 C12 1.1(2) . . . . ?
C9 C8 C14 N1 177.74(14) . . . . ?
C9 C8 C14 C13 -1.3(2) . . . . ?
C9 C10 C12 C13 -1.6(3) . . . . ?
C10 C12 C13 C14 0.6(3) . . . . ?
C11 C10 C12 C13 178.10(17) . . . . ?
C12 C13 C14 N1 -177.99(16) . . . . ?
C12 C13 C14 C8 0.9(2) . . . . ?
C14 N1 C2 C3 -161.74(15) . . . . ?
C14 N1 C6 C5 -179.37(14) . . . . ?
C14 N1 C6 C7 1.67(18) . . . . ?
C14 C8 C9 C10 0.3(2) . . . . ?
C15 C7 C8 C9 7.0(3) . . . . ?
C15 C7 C8 C14 -176.55(15) . . . . ?
C15 C16 C17 C18 -0.5(3) . . . . ?
C16 C15 C20 C19 -1.0(3) . . . . ?
C16 C17 C18 C19 -0.5(3) . . . . ?
C17 C18 C19 C20 0.7(3) . . . . ?
C18 C19 C20 C15 0.1(3) . . . . ?
C20 C15 C16 C17 1.2(2) . . . . ?
C21 N4 C3 C2 -80.85(17) . . . . ?
C21 N4 C5 C6 103.81(16) . . . . ?
C21 N4 C5 C28 -133.39(16) . . . . ?
C21 C22 C23 C24 -1.2(2) . . . . ?
C22 C21 C27 C26 0.9(2) . . . . ?
C22 C23 C24 C25 -177.45(16) . . . . ?
C22 C23 C24 C26 0.8(2) . . . . ?
C23 C24 C26 C27 0.4(2) . . . . ?
C24 C26 C27 C21 -1.3(3) . . . . ?
C25 C24 C26 C27 178.71(16) . . . . ?
C27 C21 C22 C23 0.3(2) . . . . ?
C28 C5 C6 N1 -112.54(17) . . . . ?
C28 C5 C6 C7 66.2(2) . . . . ?

loop_
_twin_individual_id
_twin_individual_mass_fraction_refined
1 1.1(3)
2 -0.1(3)

loop_
_exptl_oxdiff_crystal_face_indexfrac_h
_exptl_oxdiff_crystal_face_indexfrac_k
_exptl_oxdiff_crystal_face_indexfrac_l
_exptl_oxdiff_crystal_face_x
_exptl_oxdiff_crystal_face_y
_exptl_oxdiff_crystal_face_z
-0.9995 -1.0001 0.0000 -0.0166 -0.1011 0.0407
0.9995 1.0001 -0.0000 0.0166 0.1011 -0.0407
0.9998 -0.0005 -0.9999 -0.0594 0.1174 0.0975
0.9989 1.0012 1.9997 0.0467 -0.0079 -0.2991
-0.9996 1.0001 -0.0000 0.1051 -0.0247 0.0226
0.9996 -1.0001 0.0000 -0.1051 0.0247 -0.0226
